data_7229556
loop_
_publ_author_name
'Kawahata, Masatoshi'
'Tominaga, Masahide'
'Maekawa, Yumi'
'Yamaguchi, Kentaro'

_publ_section_title
;
 Preparation and crystal structures of charge-transfer complexes of
 acyclic host molecules bearing pyrogallol derivatives with paraquat
;
_journal_name_full CrystEngComm
_journal_paper_doi 10.1039/C7CE01748K
_journal_year 2017
_chemical_formula_sum 'C34 H43 F6 N O6 P'
_chemical_formula_weight 706.66
_space_group_crystal_system triclinic
_space_group_IT_number 2
_space_group_name_Hall '-P 1'
_space_group_name_H-M_alt 'P -1'
_symmetry_space_group_name_Hall '-P 1'
_symmetry_space_group_name_H-M 'P -1'
_atom_sites_solution_hydrogens geom
_audit_creation_method SHELXL-2016/6
_audit_update_record
;
2017-09-19 deposited with the CCDC.
2017-11-13 downloaded from the CCDC.
;
_cell_angle_alpha 67.011(4)
_cell_angle_beta 76.108(4)
_cell_angle_gamma 80.955(4)
_cell_formula_units_Z 2
_cell_length_a 9.6564(11)
_cell_length_b 13.3543(15)
_cell_length_c 14.3477(16)
_cell_measurement_reflns_used 9993
_cell_measurement_temperature 100(2)
_cell_measurement_theta_max 78.39
_cell_measurement_theta_min 3.41
_cell_volume 1649.3(3)
_computing_cell_refinement 'SAINT (Bruker AXS, 2015)'
_computing_data_collection 'APEX3 (Bruker AXS, 2015)'
_computing_data_reduction 'SAINT (Bruker AXS, 2015)'
_computing_molecular_graphics 'ORTEP-3 for Windows (Farrugia, 1997)'
_computing_publication_material 'SHELXLE (H\"ubschle et al., 2011)'
_computing_structure_refinement 'SHELXL-2016/6 (Sheldrick, 2016)'
_computing_structure_solution 'SHELXT 2014/5 (Sheldrick, 2014)'
_diffrn_ambient_temperature 100(2)
_diffrn_detector_area_resol_mean 10.24
_diffrn_measured_fraction_theta_full 0.973
_diffrn_measured_fraction_theta_max 0.913
_diffrn_measurement_device_type 'BrukerD8 goniometer'
_diffrn_measurement_method 'omega and phi scans'
_diffrn_radiation_type CuK\a
_diffrn_radiation_wavelength 1.54178
_diffrn_reflns_av_R_equivalents 0.0388
_diffrn_reflns_av_unetI/netI 0.0313
_diffrn_reflns_Laue_measured_fraction_full 0.973
_diffrn_reflns_Laue_measured_fraction_max 0.913
_diffrn_reflns_limit_h_max 12
_diffrn_reflns_limit_h_min -11
_diffrn_reflns_limit_k_max 16
_diffrn_reflns_limit_k_min -16
_diffrn_reflns_limit_l_max 18
_diffrn_reflns_limit_l_min -18
_diffrn_reflns_number 19948
_diffrn_reflns_point_group_measured_fraction_full 0.973
_diffrn_reflns_point_group_measured_fraction_max 0.913
_diffrn_reflns_theta_full 67.679
_diffrn_reflns_theta_max 78.962
_diffrn_reflns_theta_min 3.604
_diffrn_source 'rotating-anode X-ray tube'
_exptl_absorpt_coefficient_mu 1.449
_exptl_absorpt_correction_T_max 0.9410
_exptl_absorpt_correction_T_min 0.8093
_exptl_absorpt_correction_type empirical
_exptl_absorpt_process_details 'SADABS Sheldrick 1996'
_exptl_crystal_colour brown
_exptl_crystal_density_diffrn 1.423
_exptl_crystal_description block
_exptl_crystal_F_000 742
_exptl_crystal_size_max 0.100
_exptl_crystal_size_mid 0.050
_exptl_crystal_size_min 0.020
_refine_diff_density_max 0.734
_refine_diff_density_min -0.354
_refine_diff_density_rms 0.105
_refine_ls_extinction_coef 0.0047(5)
_refine_ls_extinction_expression Fc^*^=kFc[1+0.001xFc^2^\l^3^/sin(2\q)]^-1/4^
_refine_ls_extinction_method 'SHELXL-2016/6 (Sheldrick 2016)'
_refine_ls_goodness_of_fit_ref 1.132
_refine_ls_hydrogen_treatment constr
_refine_ls_matrix_type full
_refine_ls_number_parameters 441
_refine_ls_number_reflns 6510
_refine_ls_number_restraints 0
_refine_ls_restrained_S_all 1.132
_refine_ls_R_factor_all 0.0674
_refine_ls_R_factor_gt 0.0613
_refine_ls_shift/su_max 0.000
_refine_ls_shift/su_mean 0.000
_refine_ls_structure_factor_coef Fsqd
_refine_ls_weighting_details 'w=1/[\s^2^(Fo^2^)+(0.0620P)^2^+6.7474P] where P=(Fo^2^+2Fc^2^)/3'
_refine_ls_weighting_scheme calc
_refine_ls_wR_factor_gt 0.2033
_refine_ls_wR_factor_ref 0.2094
_reflns_Friedel_coverage 0.000
_reflns_number_gt 5780
_reflns_number_total 6510
_reflns_threshold_expression 'I > 2\s(I)'
_cod_data_source_file c7ce01748k2.cif
_cod_data_source_block 1b
_cod_database_code 7229556
_shelx_shelxl_version_number 2016/6
_shelx_space_group_comment
;
The symmetry employed for this shelxl refinement is uniquely defined
by the following loop, which should always be used as a source of
symmetry information in preference to the above space-group names.
They are only intended as comments.
;
_shelx_estimated_absorpt_t_min 0.869
_shelx_estimated_absorpt_t_max 0.972

loop_
_space_group_symop_operation_xyz
'x, y, z'
'-x, -y, -z'

loop_
_atom_site_label
_atom_site_type_symbol
_atom_site_fract_x
_atom_site_fract_y
_atom_site_fract_z
_atom_site_U_iso_or_equiv
_atom_site_adp_type
_atom_site_occupancy
_atom_site_site_symmetry_order
_atom_site_calc_flag
_atom_site_refinement_flags_posn
_atom_site_refinement_flags_adp
C1 C 0.5518(4) 0.0917(3) 0.6195(2) 0.0164(7) Uani 1 1 d . .
C2 C 0.4928(4) 0.1552(3) 0.6926(2) 0.0143(6) Uani 1 1 d . .
H2A H 0.564847 0.204501 0.684862 0.017 Uiso 1 1 calc R U
H2B H 0.405641 0.200624 0.672398 0.017 Uiso 1 1 calc R U
C3 C 0.4564(4) 0.0781(3) 0.8069(2) 0.0152(7) Uani 1 1 d . .
C4 C 0.5933(4) 0.0078(3) 0.8368(3) 0.0179(7) Uani 1 1 d . .
H4A H 0.666572 0.055374 0.830764 0.021 Uiso 1 1 calc R U
H4B H 0.571704 -0.043314 0.909370 0.021 Uiso 1 1 calc R U
C5 C 0.6516(4) -0.0567(3) 0.7657(3) 0.0206(7) Uani 1 1 d . .
H5 H 0.740608 -0.101296 0.785696 0.025 Uiso 1 1 calc R U
C6 C 0.6867(4) 0.0218(3) 0.6529(3) 0.0207(7) Uani 1 1 d . .
H6A H 0.725955 -0.020441 0.607813 0.025 Uiso 1 1 calc R U
H6B H 0.760346 0.069867 0.645195 0.025 Uiso 1 1 calc R U
C7 C 0.4390(4) 0.0144(3) 0.6333(3) 0.0207(7) Uani 1 1 d . .
H7A H 0.350697 0.057717 0.612881 0.025 Uiso 1 1 calc R U
H7B H 0.475735 -0.027853 0.587932 0.025 Uiso 1 1 calc R U
C8 C 0.3450(4) 0.0019(3) 0.8161(3) 0.0182(7) Uani 1 1 d . .
H8A H 0.320045 -0.048644 0.888709 0.022 Uiso 1 1 calc R U
H8B H 0.256879 0.045774 0.795980 0.022 Uiso 1 1 calc R U
C9 C 0.5404(4) -0.1326(3) 0.7768(3) 0.0237(8) Uani 1 1 d . .
H9A H 0.578480 -0.175060 0.731837 0.028 Uiso 1 1 calc R U
H9B H 0.518446 -0.184346 0.849162 0.028 Uiso 1 1 calc R U
C10 C 0.4048(4) -0.0640(3) 0.7460(3) 0.0217(8) Uani 1 1 d . .
H10 H 0.331495 -0.113259 0.753583 0.026 Uiso 1 1 calc R U
C11 C 0.5809(4) 0.1741(3) 0.5084(3) 0.0177(7) Uani 1 1 d . .
C12 C 0.7161(4) 0.1825(3) 0.4449(3) 0.0209(7) Uani 1 1 d . .
H12 H 0.794067 0.134669 0.469856 0.025 Uiso 1 1 calc R U
C13 C 0.7380(4) 0.2609(3) 0.3444(3) 0.0222(8) Uani 1 1 d . .
C14 C 0.6265(4) 0.3324(3) 0.3064(3) 0.0200(7) Uani 1 1 d . .
C15 C 0.4907(4) 0.3242(3) 0.3703(3) 0.0200(7) Uani 1 1 d . .
C16 C 0.4679(4) 0.2453(3) 0.4697(3) 0.0183(7) Uani 1 1 d . .
H16 H 0.374718 0.239813 0.511593 0.022 Uiso 1 1 calc R U
C17 C 0.9848(5) 0.1985(4) 0.3082(4) 0.0400(11) Uani 1 1 d . .
H17A H 0.960509 0.124799 0.322005 0.060 Uiso 1 1 calc R U
H17B H 1.004493 0.201430 0.370923 0.060 Uiso 1 1 calc R U
H17C H 1.069755 0.216882 0.252939 0.060 Uiso 1 1 calc R U
C18 C 0.5991(5) 0.3916(3) 0.1335(3) 0.0286(9) Uani 1 1 d . .
H18A H 0.603039 0.456851 0.070207 0.043 Uiso 1 1 calc R U
H18B H 0.500279 0.370780 0.160428 0.043 Uiso 1 1 calc R U
H18C H 0.659867 0.331731 0.118085 0.043 Uiso 1 1 calc R U
C19 C 0.2437(5) 0.3826(4) 0.3840(4) 0.0401(11) Uani 1 1 d . .
H19A H 0.178742 0.439929 0.346377 0.060 Uiso 1 1 calc R U
H19B H 0.235783 0.384997 0.452448 0.060 Uiso 1 1 calc R U
H19C H 0.218208 0.311244 0.391475 0.060 Uiso 1 1 calc R U
C20 C 0.4005(4) 0.1466(3) 0.8742(2) 0.0150(7) Uani 1 1 d . .
C21 C 0.2590(4) 0.1453(3) 0.9294(3) 0.0174(7) Uani 1 1 d . .
H21 H 0.194184 0.101663 0.924589 0.021 Uiso 1 1 calc R U
C22 C 0.2129(4) 0.2076(3) 0.9913(3) 0.0189(7) Uani 1 1 d . .
C23 C 0.3046(4) 0.2746(3) 0.9973(3) 0.0180(7) Uani 1 1 d . .
C24 C 0.4458(4) 0.2768(3) 0.9417(2) 0.0167(7) Uani 1 1 d . .
C25 C 0.4928(4) 0.2134(3) 0.8814(2) 0.0150(6) Uani 1 1 d . .
H25 H 0.588881 0.215316 0.844619 0.018 Uiso 1 1 calc R U
C26 C -0.0139(5) 0.1291(4) 1.0599(4) 0.0350(10) Uani 1 1 d . .
H26A H -0.105366 0.137461 1.104866 0.052 Uiso 1 1 calc R U
H26B H 0.030651 0.055620 1.090024 0.052 Uiso 1 1 calc R U
H26C H -0.030372 0.140259 0.991641 0.052 Uiso 1 1 calc R U
C27 C 0.1519(5) 0.4158(3) 1.0373(3) 0.0305(9) Uani 1 1 d . .
H27A H 0.141619 0.460623 1.079050 0.046 Uiso 1 1 calc R U
H27B H 0.062176 0.382006 1.051813 0.046 Uiso 1 1 calc R U
H27C H 0.174571 0.461793 0.963876 0.046 Uiso 1 1 calc R U
C28 C 0.6690(4) 0.3565(4) 0.8896(3) 0.0320(9) Uani 1 1 d . .
H28A H 0.724519 0.285855 0.906957 0.048 Uiso 1 1 calc R U
H28B H 0.716757 0.408360 0.902054 0.048 Uiso 1 1 calc R U
H28C H 0.661947 0.384028 0.816712 0.048 Uiso 1 1 calc R U
O1 O 0.8674(3) 0.2750(2) 0.2770(2) 0.0323(7) Uani 1 1 d . .
O2 O 0.6495(3) 0.4144(2) 0.20949(18) 0.0237(6) Uani 1 1 d . .
O3 O 0.3870(3) 0.3993(2) 0.3281(2) 0.0267(6) Uani 1 1 d . .
O4 O 0.0785(3) 0.2078(2) 1.0500(2) 0.0271(6) Uani 1 1 d . .
O5 O 0.2649(3) 0.3325(2) 1.0622(2) 0.0244(6) Uani 1 1 d . .
O6 O 0.5290(3) 0.3437(2) 0.95251(19) 0.0213(5) Uani 1 1 d . .
C29 C 0.5655(4) 0.5048(3) 0.4600(3) 0.0207(7) Uani 1 1 d . .
C30 C 0.6942(4) 0.4475(3) 0.4831(3) 0.0300(9) Uani 1 1 d . .
H30 H 0.699003 0.400926 0.552174 0.036 Uiso 1 1 calc R U
C31 C 0.8147(5) 0.4582(4) 0.4063(3) 0.0308(9) Uani 1 1 d . .
H31 H 0.901938 0.418562 0.422683 0.037 Uiso 1 1 calc R U
C32 C 0.6878(4) 0.5803(3) 0.2834(3) 0.0228(8) Uani 1 1 d . .
H32 H 0.686154 0.626544 0.213814 0.027 Uiso 1 1 calc R U
C33 C 0.5661(4) 0.5718(3) 0.3568(3) 0.0219(7) Uani 1 1 d . .
H33 H 0.480416 0.611946 0.337591 0.026 Uiso 1 1 calc R U
C34 C 0.9367(5) 0.5296(4) 0.2256(3) 0.0315(9) Uani 1 1 d . .
H34A H 0.931443 0.599423 0.167816 0.047 Uiso 1 1 calc R U
H34B H 0.939694 0.469699 0.201719 0.047 Uiso 1 1 calc R U
H34C H 1.023209 0.523294 0.252402 0.047 Uiso 1 1 calc R U
N1 N 0.8093(4) 0.5242(3) 0.3084(2) 0.0240(7) Uani 1 1 d . .
P1 P -0.02404(10) 0.25073(8) 0.66911(7) 0.0257(3) Uani 1 1 d . .
F1 F -0.0280(3) 0.2525(3) 0.7803(2) 0.0454(7) Uani 1 1 d . .
F2 F -0.0154(4) 0.1220(2) 0.7153(2) 0.0564(8) Uani 1 1 d . .
F3 F -0.0218(3) 0.2513(2) 0.5571(2) 0.0434(7) Uani 1 1 d . .
F4 F -0.0344(3) 0.3818(2) 0.6213(2) 0.0476(7) Uani 1 1 d . .
F5 F -0.1948(3) 0.2550(3) 0.6928(2) 0.0451(7) Uani 1 1 d . .
F6 F 0.1450(3) 0.2508(3) 0.6450(2) 0.0543(8) Uani 1 1 d . .

loop_
_atom_site_aniso_label
_atom_site_aniso_U_11
_atom_site_aniso_U_22
_atom_site_aniso_U_33
_atom_site_aniso_U_23
_atom_site_aniso_U_13
_atom_site_aniso_U_12
C1 0.0225(18) 0.0150(15) 0.0124(15) -0.0067(12) -0.0017(13) -0.0017(13)
C2 0.0179(16) 0.0136(15) 0.0117(14) -0.0051(12) -0.0014(12) -0.0033(12)
C3 0.0211(17) 0.0140(15) 0.0112(14) -0.0041(12) -0.0039(13) -0.0037(13)
C4 0.0230(18) 0.0159(16) 0.0147(15) -0.0046(13) -0.0057(14) -0.0009(13)
C5 0.028(2) 0.0164(16) 0.0163(16) -0.0066(13) -0.0053(14) 0.0030(14)
C6 0.028(2) 0.0191(17) 0.0154(16) -0.0081(13) -0.0036(14) 0.0019(14)
C7 0.033(2) 0.0175(16) 0.0145(16) -0.0067(13) -0.0054(14) -0.0054(14)
C8 0.0239(18) 0.0175(16) 0.0126(15) -0.0043(12) 0.0001(13) -0.0085(14)
C9 0.039(2) 0.0155(16) 0.0163(16) -0.0064(13) -0.0037(15) -0.0018(15)
C10 0.033(2) 0.0180(16) 0.0165(16) -0.0067(13) -0.0035(15) -0.0106(15)
C11 0.0244(18) 0.0161(15) 0.0149(15) -0.0078(13) -0.0029(14) -0.0040(13)
C12 0.0262(19) 0.0201(17) 0.0167(16) -0.0081(13) -0.0022(14) -0.0015(14)
C13 0.0246(19) 0.0244(18) 0.0167(16) -0.0102(14) 0.0044(14) -0.0055(15)
C14 0.030(2) 0.0185(16) 0.0112(15) -0.0039(13) -0.0017(14) -0.0070(14)
C15 0.0256(19) 0.0187(16) 0.0185(16) -0.0073(13) -0.0074(14) -0.0043(14)
C16 0.0188(17) 0.0201(17) 0.0154(16) -0.0059(13) -0.0015(13) -0.0044(13)
C17 0.030(2) 0.042(3) 0.031(2) -0.0070(19) 0.0077(18) 0.0069(19)
C18 0.047(3) 0.0245(19) 0.0155(17) -0.0070(14) -0.0059(16) -0.0081(17)
C19 0.023(2) 0.044(3) 0.036(2) 0.005(2) -0.0078(18) -0.0024(19)
C20 0.0181(17) 0.0147(15) 0.0111(14) -0.0034(12) -0.0044(13) 0.0004(12)
C21 0.0170(17) 0.0189(16) 0.0159(15) -0.0061(13) -0.0022(13) -0.0027(13)
C22 0.0171(17) 0.0223(17) 0.0144(15) -0.0053(13) -0.0009(13) -0.0005(13)
C23 0.0212(18) 0.0201(16) 0.0132(15) -0.0087(13) -0.0005(13) -0.0004(13)
C24 0.0212(18) 0.0158(15) 0.0139(15) -0.0051(12) -0.0038(13) -0.0040(13)
C25 0.0161(16) 0.0155(15) 0.0121(14) -0.0046(12) -0.0014(12) -0.0005(12)
C26 0.023(2) 0.047(3) 0.038(2) -0.023(2) 0.0091(17) -0.0142(18)
C27 0.029(2) 0.028(2) 0.036(2) -0.0185(17) 0.0007(17) 0.0014(16)
C28 0.028(2) 0.047(2) 0.028(2) -0.0224(19) 0.0070(17) -0.0200(19)
O1 0.0272(15) 0.0348(16) 0.0226(14) -0.0053(12) 0.0089(11) -0.0027(12)
O2 0.0367(16) 0.0209(12) 0.0130(11) -0.0042(10) -0.0025(11) -0.0095(11)
O3 0.0244(14) 0.0291(14) 0.0202(13) -0.0004(11) -0.0070(11) -0.0030(11)
O4 0.0158(13) 0.0369(15) 0.0314(14) -0.0207(12) 0.0085(11) -0.0087(11)
O5 0.0267(14) 0.0281(14) 0.0221(13) -0.0166(11) -0.0013(11) 0.0017(11)
O6 0.0234(13) 0.0249(13) 0.0193(12) -0.0126(10) 0.0011(10) -0.0083(10)
C29 0.027(2) 0.0173(16) 0.0206(17) -0.0077(13) -0.0078(15) -0.0034(14)
C30 0.029(2) 0.038(2) 0.0192(18) -0.0024(16) -0.0097(16) -0.0054(17)
C31 0.026(2) 0.039(2) 0.0221(19) -0.0036(17) -0.0084(16) -0.0015(17)
C32 0.032(2) 0.0181(17) 0.0193(17) -0.0079(14) -0.0065(15) 0.0004(15)
C33 0.028(2) 0.0172(16) 0.0215(17) -0.0087(14) -0.0062(15) 0.0013(14)
C34 0.028(2) 0.040(2) 0.0229(19) -0.0095(17) -0.0020(16) -0.0034(18)
N1 0.0260(17) 0.0270(16) 0.0202(15) -0.0084(13) -0.0051(13) -0.0052(13)
P1 0.0178(5) 0.0327(5) 0.0220(5) -0.0051(4) -0.0031(4) -0.0034(4)
F1 0.0415(16) 0.0671(19) 0.0286(13) -0.0163(13) -0.0095(11) -0.0060(13)
F2 0.076(2) 0.0328(15) 0.0566(19) -0.0046(13) -0.0283(17) 0.0003(14)
F3 0.0451(16) 0.0565(17) 0.0292(13) -0.0171(12) -0.0090(12) 0.0009(13)
F4 0.0574(19) 0.0348(14) 0.0512(17) -0.0067(12) -0.0239(14) -0.0085(13)
F5 0.0181(12) 0.0719(19) 0.0380(14) -0.0123(13) -0.0012(10) -0.0105(12)
F6 0.0181(13) 0.088(2) 0.0415(16) -0.0101(15) -0.0046(11) 0.0001(13)

loop_
_atom_type_symbol
_atom_type_description
_atom_type_scat_dispersion_real
_atom_type_scat_dispersion_imag
_atom_type_scat_source
C C 0.0181 0.0091 'International Tables Vol C Tables 4.2.6.8 and 6.1.1.4'
H H 0.0000 0.0000 'International Tables Vol C Tables 4.2.6.8 and 6.1.1.4'
N N 0.0311 0.0180 'International Tables Vol C Tables 4.2.6.8 and 6.1.1.4'
O O 0.0492 0.0322 'International Tables Vol C Tables 4.2.6.8 and 6.1.1.4'
F F 0.0727 0.0534 'International Tables Vol C Tables 4.2.6.8 and 6.1.1.4'
P P 0.2955 0.4335 'International Tables Vol C Tables 4.2.6.8 and 6.1.1.4'

loop_
_geom_angle_atom_site_label_1
_geom_angle_atom_site_label_2
_geom_angle_atom_site_label_3
_geom_angle
_geom_angle_site_symmetry_3
C11 C1 C6 113.0(3) .
C11 C1 C7 110.7(3) .
C6 C1 C7 108.2(3) .
C11 C1 C2 108.4(3) .
C6 C1 C2 107.9(3) .
C7 C1 C2 108.5(3) .
C3 C2 C1 112.1(3) .
C3 C2 H2A 109.2 .
C1 C2 H2A 109.2 .
C3 C2 H2B 109.2 .
C1 C2 H2B 109.2 .
H2A C2 H2B 107.9 .
C20 C3 C4 110.8(3) .
C20 C3 C8 112.2(3) .
C4 C3 C8 108.4(3) .
C20 C3 C2 109.0(3) .
C4 C3 C2 108.4(3) .
C8 C3 C2 107.9(3) .
C5 C4 C3 110.2(3) .
C5 C4 H4A 109.6 .
C3 C4 H4A 109.6 .
C5 C4 H4B 109.6 .
C3 C4 H4B 109.6 .
H4A C4 H4B 108.1 .
C9 C5 C6 109.4(3) .
C9 C5 C4 109.8(3) .
C6 C5 C4 110.1(3) .
C9 C5 H5 109.2 .
C6 C5 H5 109.2 .
C4 C5 H5 109.2 .
C5 C6 C1 110.5(3) .
C5 C6 H6A 109.5 .
C1 C6 H6A 109.5 .
C5 C6 H6B 109.5 .
C1 C6 H6B 109.5 .
H6A C6 H6B 108.1 .
C10 C7 C1 110.3(3) .
C10 C7 H7A 109.6 .
C1 C7 H7A 109.6 .
C10 C7 H7B 109.6 .
C1 C7 H7B 109.6 .
H7A C7 H7B 108.1 .
C10 C8 C3 110.4(3) .
C10 C8 H8A 109.6 .
C3 C8 H8A 109.6 .
C10 C8 H8B 109.6 .
C3 C8 H8B 109.6 .
H8A C8 H8B 108.1 .
C10 C9 C5 108.9(3) .
C10 C9 H9A 109.9 .
C5 C9 H9A 109.9 .
C10 C9 H9B 109.9 .
C5 C9 H9B 109.9 .
H9A C9 H9B 108.3 .
C9 C10 C7 109.6(3) .
C9 C10 C8 110.1(3) .
C7 C10 C8 109.5(3) .
C9 C10 H10 109.2 .
C7 C10 H10 109.2 .
C8 C10 H10 109.2 .
C12 C11 C16 118.6(3) .
C12 C11 C1 122.7(3) .
C16 C11 C1 118.7(3) .
C11 C12 C13 120.5(3) .
C11 C12 H12 119.7 .
C13 C12 H12 119.7 .
O1 C13 C14 114.8(3) .
O1 C13 C12 124.3(3) .
C14 C13 C12 120.9(3) .
C13 C14 O2 121.1(3) .
C13 C14 C15 118.6(3) .
O2 C14 C15 120.2(3) .
O3 C15 C16 124.2(3) .
O3 C15 C14 115.1(3) .
C16 C15 C14 120.7(3) .
C15 C16 C11 120.6(3) .
C15 C16 H16 119.7 .
C11 C16 H16 119.7 .
O1 C17 H17A 109.5 .
O1 C17 H17B 109.5 .
H17A C17 H17B 109.5 .
O1 C17 H17C 109.5 .
H17A C17 H17C 109.5 .
H17B C17 H17C 109.5 .
O2 C18 H18A 109.5 .
O2 C18 H18B 109.5 .
H18A C18 H18B 109.5 .
O2 C18 H18C 109.5 .
H18A C18 H18C 109.5 .
H18B C18 H18C 109.5 .
O3 C19 H19A 109.5 .
O3 C19 H19B 109.5 .
H19A C19 H19B 109.5 .
O3 C19 H19C 109.5 .
H19A C19 H19C 109.5 .
H19B C19 H19C 109.5 .
C25 C20 C21 118.4(3) .
C25 C20 C3 119.4(3) .
C21 C20 C3 122.2(3) .
C22 C21 C20 120.4(3) .
C22 C21 H21 119.8 .
C20 C21 H21 119.8 .
O4 C22 C23 115.1(3) .
O4 C22 C21 123.9(3) .
C23 C22 C21 120.9(3) .
O5 C23 C22 122.3(3) .
O5 C23 C24 118.7(3) .
C22 C23 C24 118.8(3) .
O6 C24 C25 124.4(3) .
O6 C24 C23 115.2(3) .
C25 C24 C23 120.4(3) .
C24 C25 C20 121.0(3) .
C24 C25 H25 119.5 .
C20 C25 H25 119.5 .
O4 C26 H26A 109.5 .
O4 C26 H26B 109.5 .
H26A C26 H26B 109.5 .
O4 C26 H26C 109.5 .
H26A C26 H26C 109.5 .
H26B C26 H26C 109.5 .
O5 C27 H27A 109.5 .
O5 C27 H27B 109.5 .
H27A C27 H27B 109.5 .
O5 C27 H27C 109.5 .
H27A C27 H27C 109.5 .
H27B C27 H27C 109.5 .
O6 C28 H28A 109.5 .
O6 C28 H28B 109.5 .
H28A C28 H28B 109.5 .
O6 C28 H28C 109.5 .
H28A C28 H28C 109.5 .
H28B C28 H28C 109.5 .
C13 O1 C17 117.7(3) .
C14 O2 C18 113.1(3) .
C15 O3 C19 116.4(3) .
C22 O4 C26 118.1(3) .
C23 O5 C27 114.8(3) .
C24 O6 C28 117.0(3) .
C30 C29 C33 116.8(3) .
C30 C29 C29 121.9(4) 2_666
C33 C29 C29 121.3(4) 2_666
C31 C30 C29 120.4(4) .
C31 C30 H30 119.8 .
C29 C30 H30 119.8 .
N1 C31 C30 120.3(4) .
N1 C31 H31 119.8 .
C30 C31 H31 119.8 .
N1 C32 C33 120.7(3) .
N1 C32 H32 119.7 .
C33 C32 H32 119.7 .
C32 C33 C29 120.9(4) .
C32 C33 H33 119.5 .
C29 C33 H33 119.5 .
N1 C34 H34A 109.5 .
N1 C34 H34B 109.5 .
H34A C34 H34B 109.5 .
N1 C34 H34C 109.5 .
H34A C34 H34C 109.5 .
H34B C34 H34C 109.5 .
C32 N1 C31 120.9(3) .
C32 N1 C34 119.1(3) .
C31 N1 C34 119.8(3) .
F2 P1 F6 91.16(19) .
F2 P1 F1 90.36(17) .
F6 P1 F1 89.61(16) .
F2 P1 F5 90.74(18) .
F6 P1 F5 178.05(19) .
F1 P1 F5 89.93(15) .
F2 P1 F3 90.68(17) .
F6 P1 F3 90.90(16) .
F1 P1 F3 178.83(17) .
F5 P1 F3 89.53(15) .
F2 P1 F4 179.22(17) .
F6 P1 F4 89.40(18) .
F1 P1 F4 90.19(16) .
F5 P1 F4 88.72(16) .
F3 P1 F4 88.77(16) .

loop_
_geom_bond_atom_site_label_1
_geom_bond_atom_site_label_2
_geom_bond_distance
_geom_bond_site_symmetry_2
C1 C11 1.530(4) .
C1 C6 1.539(5) .
C1 C7 1.542(5) .
C1 C2 1.549(4) .
C2 C3 1.546(4) .
C2 H2A 0.9900 .
C2 H2B 0.9900 .
C3 C20 1.532(4) .
C3 C4 1.543(5) .
C3 C8 1.543(4) .
C4 C5 1.535(5) .
C4 H4A 0.9900 .
C4 H4B 0.9900 .
C5 C9 1.529(5) .
C5 C6 1.535(5) .
C5 H5 1.0000 .
C6 H6A 0.9900 .
C6 H6B 0.9900 .
C7 C10 1.534(5) .
C7 H7A 0.9900 .
C7 H7B 0.9900 .
C8 C10 1.540(5) .
C8 H8A 0.9900 .
C8 H8B 0.9900 .
C9 C10 1.528(5) .
C9 H9A 0.9900 .
C9 H9B 0.9900 .
C10 H10 1.0000 .
C11 C12 1.394(5) .
C11 C16 1.398(5) .
C12 C13 1.402(5) .
C12 H12 0.9500 .
C13 O1 1.372(4) .
C13 C14 1.385(5) .
C14 O2 1.386(4) .
C14 C15 1.401(5) .
C15 O3 1.370(4) .
C15 C16 1.393(5) .
C16 H16 0.9500 .
C17 O1 1.433(5) .
C17 H17A 0.9800 .
C17 H17B 0.9800 .
C17 H17C 0.9800 .
C18 O2 1.442(4) .
C18 H18A 0.9800 .
C18 H18B 0.9800 .
C18 H18C 0.9800 .
C19 O3 1.425(5) .
C19 H19A 0.9800 .
C19 H19B 0.9800 .
C19 H19C 0.9800 .
C20 C25 1.402(5) .
C20 C21 1.404(5) .
C21 C22 1.396(5) .
C21 H21 0.9500 .
C22 O4 1.368(4) .
C22 C23 1.392(5) .
C23 O5 1.382(4) .
C23 C24 1.403(5) .
C24 O6 1.364(4) .
C24 C25 1.390(5) .
C25 H25 0.9500 .
C26 O4 1.427(5) .
C26 H26A 0.9800 .
C26 H26B 0.9800 .
C26 H26C 0.9800 .
C27 O5 1.433(5) .
C27 H27A 0.9800 .
C27 H27B 0.9800 .
C27 H27C 0.9800 .
C28 O6 1.428(5) .
C28 H28A 0.9800 .
C28 H28B 0.9800 .
C28 H28C 0.9800 .
C29 C30 1.392(5) .
C29 C33 1.399(5) .
C29 C29 1.474(7) 2_666
C30 C31 1.379(6) .
C30 H30 0.9500 .
C31 N1 1.345(5) .
C31 H31 0.9500 .
C32 N1 1.334(5) .
C32 C33 1.363(5) .
C32 H32 0.9500 .
C33 H33 0.9500 .
C34 N1 1.479(5) .
C34 H34A 0.9800 .
C34 H34B 0.9800 .
C34 H34C 0.9800 .
P1 F2 1.579(3) .
P1 F6 1.586(3) .
P1 F1 1.596(3) .
P1 F5 1.598(3) .
P1 F3 1.599(3) .
P1 F4 1.608(3) .

loop_
_geom_torsion_atom_site_label_1
_geom_torsion_atom_site_label_2
_geom_torsion_atom_site_label_3
_geom_torsion_atom_site_label_4
_geom_torsion
_geom_torsion_site_symmetry_1
C11 C1 C2 C3 178.6(3) .
C6 C1 C2 C3 -58.8(3) .
C7 C1 C2 C3 58.3(3) .
C1 C2 C3 C20 179.4(3) .
C1 C2 C3 C4 58.7(3) .
C1 C2 C3 C8 -58.5(4) .
C20 C3 C4 C5 -177.6(3) .
C8 C3 C4 C5 58.8(3) .
C2 C3 C4 C5 -58.0(3) .
C3 C4 C5 C9 -60.8(4) .
C3 C4 C5 C6 59.7(4) .
C9 C5 C6 C1 60.5(4) .
C4 C5 C6 C1 -60.3(4) .
C11 C1 C6 C5 178.3(3) .
C7 C1 C6 C5 -58.7(3) .
C2 C1 C6 C5 58.5(3) .
C11 C1 C7 C10 -177.0(3) .
C6 C1 C7 C10 58.6(4) .
C2 C1 C7 C10 -58.2(4) .
C20 C3 C8 C10 179.1(3) .
C4 C3 C8 C10 -58.2(3) .
C2 C3 C8 C10 59.0(4) .
C6 C5 C9 C10 -60.5(4) .
C4 C5 C9 C10 60.4(4) .
C5 C9 C10 C7 60.7(3) .
C5 C9 C10 C8 -59.8(4) .
C1 C7 C10 C9 -60.5(4) .
C1 C7 C10 C8 60.3(4) .
C3 C8 C10 C9 59.6(4) .
C3 C8 C10 C7 -61.0(4) .
C6 C1 C11 C12 1.0(4) .
C7 C1 C11 C12 -120.6(4) .
C2 C1 C11 C12 120.5(3) .
C6 C1 C11 C16 -177.8(3) .
C7 C1 C11 C16 60.6(4) .
C2 C1 C11 C16 -58.3(4) .
C16 C11 C12 C13 0.1(5) .
C1 C11 C12 C13 -178.6(3) .
C11 C12 C13 O1 179.8(3) .
C11 C12 C13 C14 0.7(5) .
O1 C13 C14 O2 -3.2(5) .
C12 C13 C14 O2 176.0(3) .
O1 C13 C14 C15 -179.7(3) .
C12 C13 C14 C15 -0.5(5) .
C13 C14 C15 O3 178.5(3) .
O2 C14 C15 O3 2.0(5) .
C13 C14 C15 C16 -0.4(5) .
O2 C14 C15 C16 -177.0(3) .
O3 C15 C16 C11 -177.6(3) .
C14 C15 C16 C11 1.2(5) .
C12 C11 C16 C15 -1.1(5) .
C1 C11 C16 C15 177.7(3) .
C4 C3 C20 C25 53.3(4) .
C8 C3 C20 C25 174.7(3) .
C2 C3 C20 C25 -65.9(4) .
C4 C3 C20 C21 -126.7(3) .
C8 C3 C20 C21 -5.4(4) .
C2 C3 C20 C21 114.0(3) .
C25 C20 C21 C22 -1.2(5) .
C3 C20 C21 C22 178.9(3) .
C20 C21 C22 O4 -177.7(3) .
C20 C21 C22 C23 1.9(5) .
O4 C22 C23 O5 3.3(5) .
C21 C22 C23 O5 -176.2(3) .
O4 C22 C23 C24 178.3(3) .
C21 C22 C23 C24 -1.3(5) .
O5 C23 C24 O6 -4.3(5) .
C22 C23 C24 O6 -179.4(3) .
O5 C23 C24 C25 175.3(3) .
C22 C23 C24 C25 0.2(5) .
O6 C24 C25 C20 -180.0(3) .
C23 C24 C25 C20 0.5(5) .
C21 C20 C25 C24 0.0(5) .
C3 C20 C25 C24 179.9(3) .
C14 C13 O1 C17 -175.2(4) .
C12 C13 O1 C17 5.6(6) .
C13 C14 O2 C18 104.9(4) .
C15 C14 O2 C18 -78.6(4) .
C16 C15 O3 C19 -10.8(5) .
C14 C15 O3 C19 170.3(4) .
C23 C22 O4 C26 -170.6(3) .
C21 C22 O4 C26 8.9(5) .
C22 C23 O5 C27 -65.5(4) .
C24 C23 O5 C27 119.6(4) .
C25 C24 O6 C28 6.3(5) .
C23 C24 O6 C28 -174.1(3) .
C33 C29 C30 C31 0.1(6) .
C29 C29 C30 C31 179.8(4) 2_666
C29 C30 C31 N1 0.3(6) .
N1 C32 C33 C29 0.4(5) .
C30 C29 C33 C32 -0.4(5) .
C29 C29 C33 C32 179.9(4) 2_666
C33 C32 N1 C31 0.0(6) .
C33 C32 N1 C34 175.8(3) .
C30 C31 N1 C32 -0.3(6) .
C30 C31 N1 C34 -176.1(4) .
